data_7200235
loop_
_publ_author_name
'Du, Miao'
'Jiang, Xiu-Juan'
'Tan, Xue'
'Zhang, Zhi-Hui'
'Cai, Hua'

_publ_section_title
;
 Co-crystallization of a versatile building block 4-amino-
 3,5-bis(4-pyridyl)-1,2,4-triazole with R-isophthalic acids (R = --H,
 --NH2, --SO3H, and --COOH): polymorphism and substituent effect on
 structural diversity
;
_journal_issue 3
_journal_name_full CrystEngComm
_journal_page_first 454
_journal_paper_doi 10.1039/b811132d
_journal_volume 11
_journal_year 2009
_chemical_formula_sum 'C20 H17 N7 O4'
_chemical_formula_weight 419.41
_chemical_name_systematic
;
?
;
_space_group_IT_number 14
_symmetry_cell_setting monoclinic
_symmetry_space_group_name_Hall '-P 2ybc'
_symmetry_space_group_name_H-M 'P 1 21/c 1'
_atom_sites_solution_hydrogens geom
_atom_sites_solution_primary direct
_atom_sites_solution_secondary difmap
_audit_creation_method SHELXL-97
_cell_angle_alpha 90.00
_cell_angle_beta 93.0100(10)
_cell_angle_gamma 90.00
_cell_formula_units_Z 4
_cell_length_a 17.5638(13)
_cell_length_b 7.3710(6)
_cell_length_c 14.4866(11)
_cell_measurement_reflns_used 2542
_cell_measurement_temperature 294(2)
_cell_measurement_theta_max 27.46
_cell_measurement_theta_min 2.82
_cell_volume 1872.9(3)
_computing_cell_refinement 'Bruker APEX II'
_computing_data_collection 'Bruker APEX II'
_computing_data_reduction 'Bruker SAINT'
_computing_molecular_graphics 'Bruker SHELXTL'
_computing_publication_material 'Bruker SHELXTL'
_computing_structure_refinement 'SHELXL-97 (Sheldrick, 1997)'
_computing_structure_solution 'SHELXS-97 (Sheldrick, 1990)'
_diffrn_ambient_temperature 294(2)
_diffrn_measured_fraction_theta_full 0.998
_diffrn_measured_fraction_theta_max 0.998
_diffrn_measurement_device_type 'APEX II CCD area detector'
_diffrn_measurement_method 'phi and omega scans'
_diffrn_radiation_monochromator graphite
_diffrn_radiation_source 'fine-focus sealed tube'
_diffrn_radiation_type MoK\a
_diffrn_radiation_wavelength 0.71073
_diffrn_reflns_av_R_equivalents 0.0293
_diffrn_reflns_av_sigmaI/netI 0.0329
_diffrn_reflns_limit_h_max 15
_diffrn_reflns_limit_h_min -20
_diffrn_reflns_limit_k_max 8
_diffrn_reflns_limit_k_min -8
_diffrn_reflns_limit_l_max 17
_diffrn_reflns_limit_l_min -17
_diffrn_reflns_number 9849
_diffrn_reflns_theta_full 25.01
_diffrn_reflns_theta_max 25.01
_diffrn_reflns_theta_min 2.32
_exptl_absorpt_coefficient_mu 0.108
_exptl_absorpt_correction_T_max 0.9952
_exptl_absorpt_correction_T_min 0.8987
_exptl_absorpt_correction_type multi-scan
_exptl_absorpt_process_details SADABS
_exptl_crystal_colour Brown
_exptl_crystal_density_diffrn 1.487
_exptl_crystal_density_meas ?
_exptl_crystal_density_method 'not measured'
_exptl_crystal_description Block
_exptl_crystal_F_000 872
_exptl_crystal_size_max 0.10
_exptl_crystal_size_mid 0.08
_exptl_crystal_size_min 0.07
_refine_diff_density_max 0.185
_refine_diff_density_min -0.238
_refine_diff_density_rms 0.043
_refine_ls_extinction_method none
_refine_ls_goodness_of_fit_ref 1.034
_refine_ls_hydrogen_treatment constr
_refine_ls_matrix_type full
_refine_ls_number_parameters 282
_refine_ls_number_reflns 3302
_refine_ls_number_restraints 0
_refine_ls_restrained_S_all 1.034
_refine_ls_R_factor_all 0.0637
_refine_ls_R_factor_gt 0.0389
_refine_ls_shift/su_max 0.000
_refine_ls_shift/su_mean 0.000
_refine_ls_structure_factor_coef Fsqd
_refine_ls_weighting_details 'calc w=1/[\s^2^(Fo^2^)+(0.0551P)^2^+0.2035P] where P=(Fo^2^+2Fc^2^)/3'
_refine_ls_weighting_scheme calc
_refine_ls_wR_factor_gt 0.0938
_refine_ls_wR_factor_ref 0.1048
_reflns_number_gt 2338
_reflns_number_total 3302
_reflns_threshold_expression >2sigma(I)
_cod_data_source_file b811132d.txt
_cod_data_source_block 3
_cod_depositor_comments
;
The following automatic conversions were performed:
'_symmetry_cell_setting' value 'Monoclinic' changed to 'monoclinic'
according to '/home/saulius/struct/CIF-dictionaries/cif_core.dic'
dictionary named 'cif_core.dic' version 2.4.1 from
2010-06-29.

'_exptl_absorpt_correction_type' value 'MULTI-SCAN' changed
to 'multi-scan' according to
'/home/saulius/struct/CIF-dictionaries/cif_core.dic' dictionary named
'cif_core.dic' version 2.4.1 from 2010-06-29.

Automatic conversion script
Id: cif_fix_enum 1527 2010-12-29 10:47:43Z saulius 

The following automatic conversions were performed:

'_exptl_crystal_density_meas' value 'NONE' was changed to '?' - the
value is perceived as not measured.

Automatic conversion script
Id: cif_fix_values 3008 2015-01-20 13:52:24Z robertas 
;
_cod_original_sg_symbol_H-M P2(1)/c
_cod_database_code 7200235

loop_
_symmetry_equiv_pos_as_xyz
'x, y, z'
'-x, y+1/2, -z+1/2'
'-x, -y, -z'
'x, -y-1/2, z-1/2'

loop_
_atom_site_label
_atom_site_type_symbol
_atom_site_fract_x
_atom_site_fract_y
_atom_site_fract_z
_atom_site_U_iso_or_equiv
_atom_site_adp_type
_atom_site_occupancy
_atom_site_symmetry_multiplicity
_atom_site_calc_flag
_atom_site_refinement_flags
_atom_site_disorder_assembly
_atom_site_disorder_group
O1 O 0.27304(7) -0.32428(18) 0.00052(9) 0.0451(4) Uani 1 1 d . . .
O2 O 0.32301(7) -0.06809(17) -0.05254(10) 0.0458(4) Uani 1 1 d . . .
H2 H 0.3587 -0.1354 -0.0632 0.069 Uiso 1 1 calc R . .
O3 O 0.01481(7) -0.31371(18) 0.09825(11) 0.0539(4) Uani 1 1 d . . .
H3 H -0.0249 -0.3600 0.1142 0.081 Uiso 1 1 calc R . .
O4 O -0.03737(8) -0.06270(18) 0.15351(11) 0.0578(4) Uani 1 1 d . . .
N1 N 0.43487(9) 0.7225(2) 0.90969(11) 0.0410(4) Uani 1 1 d . . .
N2 N 0.58631(8) 0.1668(2) 0.84415(11) 0.0402(4) Uani 1 1 d . . .
N3 N 0.64609(8) 0.0702(2) 0.81131(11) 0.0400(4) Uani 1 1 d . . .
N4 N 0.66564(8) 0.35906(19) 0.78559(10) 0.0317(4) Uani 1 1 d . . .
N5 N 0.69460(8) 0.52526(19) 0.75480(11) 0.0397(4) Uani 1 1 d . . .
H5A H 0.6994 0.5204 0.6933 0.048 Uiso 1 1 d R . .
H5B H 0.7357 0.5731 0.7854 0.048 Uiso 1 1 d R . .
N6 N 0.89049(9) -0.0187(2) 0.65239(11) 0.0421(4) Uani 1 1 d . . .
N7 N 0.16817(9) 0.4172(2) 0.10274(12) 0.0464(4) Uani 1 1 d . . .
H7A H 0.1245 0.4769 0.1120 0.056 Uiso 1 1 d R . .
H7B H 0.1977 0.4747 0.0631 0.056 Uiso 1 1 d R . .
C1 C 0.54470(10) 0.4806(2) 0.85433(12) 0.0336(4) Uani 1 1 d . . .
C2 C 0.47304(10) 0.4211(3) 0.87930(13) 0.0397(5) Uani 1 1 d . . .
H2A H 0.4610 0.2983 0.8773 0.048 Uiso 1 1 calc R . .
C3 C 0.42070(10) 0.5452(3) 0.90669(13) 0.0411(5) Uani 1 1 d . . .
H3A H 0.3734 0.5039 0.9239 0.049 Uiso 1 1 calc R . .
C4 C 0.50336(11) 0.7804(3) 0.88599(14) 0.0462(5) Uani 1 1 d . . .
H4 H 0.5135 0.9042 0.8880 0.055 Uiso 1 1 calc R . .
C5 C 0.55924(10) 0.6649(3) 0.85883(13) 0.0419(5) Uani 1 1 d . . .
H5 H 0.6064 0.7101 0.8436 0.050 Uiso 1 1 calc R . .
C6 C 0.59868(10) 0.3399(2) 0.82768(12) 0.0341(4) Uani 1 1 d . . .
C7 C 0.69311(10) 0.1867(2) 0.77642(12) 0.0329(4) Uani 1 1 d . . .
C8 C 0.76247(10) 0.1262(2) 0.73245(12) 0.0322(4) Uani 1 1 d . . .
C9 C 0.82442(10) 0.2345(2) 0.71331(13) 0.0391(5) Uani 1 1 d . . .
H9 H 0.8242 0.3578 0.7271 0.047 Uiso 1 1 calc R . .
C10 C 0.88634(11) 0.1567(3) 0.67348(13) 0.0433(5) Uani 1 1 d . . .
H10 H 0.9273 0.2309 0.6607 0.052 Uiso 1 1 calc R . .
C11 C 0.83103(11) -0.1218(3) 0.67087(13) 0.0429(5) Uani 1 1 d . . .
H11 H 0.8332 -0.2449 0.6572 0.052 Uiso 1 1 calc R . .
C12 C 0.76670(10) -0.0560(2) 0.70910(13) 0.0396(5) Uani 1 1 d . . .
H12 H 0.7261 -0.1332 0.7193 0.047 Uiso 1 1 calc R . .
C13 C 0.27107(10) -0.1595(3) -0.01102(12) 0.0365(4) Uani 1 1 d . . .
C14 C 0.20733(10) -0.0478(2) 0.02357(12) 0.0340(4) Uani 1 1 d . . .
C15 C 0.14100(10) -0.1352(2) 0.04533(12) 0.0358(4) Uani 1 1 d . . .
H15 H 0.1349 -0.2579 0.0320 0.043 Uiso 1 1 calc R . .
C16 C 0.08377(10) -0.0419(2) 0.08676(13) 0.0353(4) Uani 1 1 d . . .
C17 C 0.01389(10) -0.1381(3) 0.11610(13) 0.0392(5) Uani 1 1 d . . .
C18 C 0.09269(10) 0.1416(2) 0.10479(13) 0.0372(5) Uani 1 1 d . . .
H18 H 0.0545 0.2044 0.1335 0.045 Uiso 1 1 calc R . .
C19 C 0.15780(10) 0.2334(2) 0.08062(13) 0.0349(4) Uani 1 1 d . . .
C20 C 0.21553(10) 0.1365(2) 0.03995(12) 0.0360(4) Uani 1 1 d . . .
H20 H 0.2596 0.1958 0.0238 0.043 Uiso 1 1 calc R . .

loop_
_atom_site_aniso_label
_atom_site_aniso_U_11
_atom_site_aniso_U_22
_atom_site_aniso_U_33
_atom_site_aniso_U_23
_atom_site_aniso_U_13
_atom_site_aniso_U_12
O1 0.0427(8) 0.0325(8) 0.0619(9) 0.0007(7) 0.0180(7) 0.0042(6)
O2 0.0373(8) 0.0420(8) 0.0602(9) 0.0065(7) 0.0225(7) 0.0073(6)
O3 0.0408(8) 0.0350(8) 0.0881(11) -0.0035(7) 0.0259(8) -0.0063(6)
O4 0.0395(8) 0.0441(9) 0.0925(12) -0.0064(8) 0.0295(8) -0.0026(7)
N1 0.0373(9) 0.0392(10) 0.0475(10) 0.0044(7) 0.0133(8) 0.0055(7)
N2 0.0320(8) 0.0325(9) 0.0573(10) 0.0023(8) 0.0141(7) 0.0005(7)
N3 0.0327(8) 0.0330(9) 0.0552(10) 0.0009(7) 0.0123(7) 0.0017(7)
N4 0.0289(8) 0.0261(8) 0.0406(9) 0.0001(7) 0.0080(7) 0.0001(6)
N5 0.0422(9) 0.0270(9) 0.0514(10) -0.0008(7) 0.0163(8) -0.0053(7)
N6 0.0396(9) 0.0377(10) 0.0502(10) 0.0010(8) 0.0130(8) 0.0072(7)
N7 0.0411(9) 0.0292(9) 0.0704(12) -0.0016(8) 0.0180(8) -0.0004(7)
C1 0.0301(10) 0.0353(10) 0.0359(10) 0.0020(8) 0.0064(8) 0.0034(8)
C2 0.0334(10) 0.0343(11) 0.0522(12) -0.0017(9) 0.0089(9) -0.0001(8)
C3 0.0322(10) 0.0414(12) 0.0506(12) 0.0004(9) 0.0093(9) 0.0008(9)
C4 0.0453(12) 0.0344(12) 0.0605(13) 0.0057(9) 0.0204(10) 0.0028(9)
C5 0.0347(10) 0.0354(11) 0.0573(13) 0.0037(10) 0.0178(9) 0.0014(9)
C6 0.0278(9) 0.0353(11) 0.0397(11) 0.0008(9) 0.0072(8) -0.0001(8)
C7 0.0301(9) 0.0301(10) 0.0389(11) -0.0005(8) 0.0042(8) 0.0013(8)
C8 0.0303(10) 0.0309(10) 0.0356(10) 0.0021(8) 0.0040(8) 0.0039(8)
C9 0.0350(11) 0.0293(10) 0.0537(12) -0.0023(9) 0.0077(9) 0.0004(8)
C10 0.0350(11) 0.0394(12) 0.0566(13) 0.0013(10) 0.0126(9) -0.0007(9)
C11 0.0430(11) 0.0315(11) 0.0553(13) -0.0040(9) 0.0116(10) 0.0044(9)
C12 0.0360(11) 0.0301(10) 0.0535(12) 0.0005(9) 0.0105(9) -0.0002(8)
C13 0.0338(10) 0.0386(12) 0.0376(11) 0.0009(9) 0.0079(8) -0.0002(9)
C14 0.0328(10) 0.0344(11) 0.0354(10) 0.0042(8) 0.0069(8) 0.0031(8)
C15 0.0378(11) 0.0282(10) 0.0418(11) 0.0026(8) 0.0064(8) 0.0015(8)
C16 0.0293(10) 0.0329(11) 0.0441(11) 0.0041(8) 0.0059(8) 0.0019(8)
C17 0.0326(10) 0.0331(11) 0.0524(12) 0.0025(9) 0.0076(9) -0.0001(8)
C18 0.0314(10) 0.0325(11) 0.0484(12) 0.0007(9) 0.0084(9) 0.0047(8)
C19 0.0337(10) 0.0288(10) 0.0427(11) 0.0014(8) 0.0051(8) 0.0005(8)
C20 0.0296(10) 0.0352(11) 0.0438(11) 0.0052(8) 0.0076(8) -0.0033(8)

loop_
_atom_type_symbol
_atom_type_description
_atom_type_scat_dispersion_real
_atom_type_scat_dispersion_imag
_atom_type_scat_source
C C 0.0033 0.0016 'International Tables Vol C Tables 4.2.6.8 and 6.1.1.4'
H H 0.0000 0.0000 'International Tables Vol C Tables 4.2.6.8 and 6.1.1.4'
N N 0.0061 0.0033 'International Tables Vol C Tables 4.2.6.8 and 6.1.1.4'
O O 0.0106 0.0060 'International Tables Vol C Tables 4.2.6.8 and 6.1.1.4'

loop_
_geom_angle_atom_site_label_1
_geom_angle_atom_site_label_2
_geom_angle_atom_site_label_3
_geom_angle
_geom_angle_site_symmetry_1
_geom_angle_site_symmetry_3
_geom_angle_publ_flag
C13 O2 H2 109.5 . . ?
C17 O3 H3 109.5 . . ?
C3 N1 C4 118.31(16) . . ?
C6 N2 N3 107.63(14) . . ?
C7 N3 N2 107.58(15) . . ?
C6 N4 C7 105.36(14) . . ?
C6 N4 N5 124.58(14) . . ?
C7 N4 N5 129.96(14) . . ?
N4 N5 H5A 109.5 . . ?
N4 N5 H5B 118.6 . . ?
H5A N5 H5B 112.9 . . ?
C11 N6 C10 117.11(16) . . ?
C19 N7 H7A 113.9 . . ?
C19 N7 H7B 112.4 . . ?
H7A N7 H7B 112.9 . . ?
C5 C1 C2 117.54(16) . . ?
C5 C1 C6 125.82(16) . . ?
C2 C1 C6 116.63(16) . . ?
C3 C2 C1 119.48(18) . . ?
C3 C2 H2A 120.3 . . ?
C1 C2 H2A 120.3 . . ?
N1 C3 C2 122.54(17) . . ?
N1 C3 H3A 118.7 . . ?
C2 C3 H3A 118.7 . . ?
N1 C4 C5 122.79(18) . . ?
N1 C4 H4 118.6 . . ?
C5 C4 H4 118.6 . . ?
C4 C5 C1 119.33(17) . . ?
C4 C5 H5 120.3 . . ?
C1 C5 H5 120.3 . . ?
N2 C6 N4 109.64(15) . . ?
N2 C6 C1 121.38(15) . . ?
N4 C6 C1 128.98(16) . . ?
N3 C7 N4 109.79(15) . . ?
N3 C7 C8 121.33(16) . . ?
N4 C7 C8 128.84(16) . . ?
C12 C8 C9 117.06(16) . . ?
C12 C8 C7 117.03(16) . . ?
C9 C8 C7 125.90(16) . . ?
C10 C9 C8 119.11(17) . . ?
C10 C9 H9 120.4 . . ?
C8 C9 H9 120.4 . . ?
N6 C10 C9 123.55(18) . . ?
N6 C10 H10 118.2 . . ?
C9 C10 H10 118.2 . . ?
N6 C11 C12 123.42(18) . . ?
N6 C11 H11 118.3 . . ?
C12 C11 H11 118.3 . . ?
C11 C12 C8 119.74(17) . . ?
C11 C12 H12 120.1 . . ?
C8 C12 H12 120.1 . . ?
O1 C13 O2 123.95(16) . . ?
O1 C13 C14 121.02(16) . . ?
O2 C13 C14 115.03(16) . . ?
C15 C14 C20 119.96(16) . . ?
C15 C14 C13 118.30(16) . . ?
C20 C14 C13 121.59(16) . . ?
C16 C15 C14 120.57(17) . . ?
C16 C15 H15 119.7 . . ?
C14 C15 H15 119.7 . . ?
C15 C16 C18 119.38(16) . . ?
C15 C16 C17 120.90(17) . . ?
C18 C16 C17 119.67(16) . . ?
O4 C17 O3 123.72(17) . . ?
O4 C17 C16 123.33(18) . . ?
O3 C17 C16 112.94(15) . . ?
C16 C18 C19 120.97(16) . . ?
C16 C18 H18 119.5 . . ?
C19 C18 H18 119.5 . . ?
C18 C19 C20 118.89(17) . . ?
C18 C19 N7 120.77(16) . . ?
C20 C19 N7 120.17(16) . . ?
C14 C20 C19 120.19(16) . . ?
C14 C20 H20 119.9 . . ?
C19 C20 H20 119.9 . . ?

loop_
_geom_bond_atom_site_label_1
_geom_bond_atom_site_label_2
_geom_bond_distance
_geom_bond_site_symmetry_2
_geom_bond_publ_flag
O1 C13 1.226(2) . ?
O2 C13 1.306(2) . ?
O2 H2 0.8200 . ?
O3 C17 1.320(2) . ?
O3 H3 0.8200 . ?
O4 C17 1.210(2) . ?
N1 C3 1.330(2) . ?
N1 C4 1.338(2) . ?
N2 C6 1.318(2) . ?
N2 N3 1.3741(19) . ?
N3 C7 1.311(2) . ?
N4 C6 1.360(2) . ?
N4 C7 1.368(2) . ?
N4 N5 1.4080(19) . ?
N5 H5A 0.9000 . ?
N5 H5B 0.8998 . ?
N6 C11 1.330(2) . ?
N6 C10 1.331(2) . ?
N7 C19 1.402(2) . ?
N7 H7A 0.9000 . ?
N7 H7B 0.9000 . ?
C1 C5 1.383(3) . ?
C1 C2 1.398(2) . ?
C1 C6 1.470(2) . ?
C2 C3 1.370(2) . ?
C2 H2A 0.9300 . ?
C3 H3A 0.9300 . ?
C4 C5 1.372(2) . ?
C4 H4 0.9300 . ?
C5 H5 0.9300 . ?
C7 C8 1.473(2) . ?
C8 C12 1.388(2) . ?
C8 C9 1.389(2) . ?
C9 C10 1.382(2) . ?
C9 H9 0.9300 . ?
C10 H10 0.9300 . ?
C11 C12 1.373(2) . ?
C11 H11 0.9300 . ?
C12 H12 0.9300 . ?
C13 C14 1.497(2) . ?
C14 C15 1.382(2) . ?
C14 C20 1.385(2) . ?
C15 C16 1.381(2) . ?
C15 H15 0.9300 . ?
C16 C18 1.385(2) . ?
C16 C17 1.498(2) . ?
C18 C19 1.389(2) . ?
C18 H18 0.9300 . ?
C19 C20 1.396(2) . ?
C20 H20 0.9300 . ?

loop_
_geom_torsion_atom_site_label_1
_geom_torsion_atom_site_label_2
_geom_torsion_atom_site_label_3
_geom_torsion_atom_site_label_4
_geom_torsion
_geom_torsion_site_symmetry_1
_geom_torsion_site_symmetry_2
_geom_torsion_site_symmetry_3
_geom_torsion_site_symmetry_4
_geom_torsion_publ_flag
C6 N2 N3 C7 0.3(2) . . . . ?
C5 C1 C2 C3 0.1(3) . . . . ?
C6 C1 C2 C3 178.65(17) . . . . ?
C4 N1 C3 C2 -0.8(3) . . . . ?
C1 C2 C3 N1 0.8(3) . . . . ?
C3 N1 C4 C5 0.0(3) . . . . ?
N1 C4 C5 C1 0.8(3) . . . . ?
C2 C1 C5 C4 -0.8(3) . . . . ?
C6 C1 C5 C4 -179.25(18) . . . . ?
N3 N2 C6 N4 -0.6(2) . . . . ?
N3 N2 C6 C1 179.82(16) . . . . ?
C7 N4 C6 N2 0.6(2) . . . . ?
N5 N4 C6 N2 177.20(15) . . . . ?
C7 N4 C6 C1 -179.83(18) . . . . ?
N5 N4 C6 C1 -3.3(3) . . . . ?
C5 C1 C6 N2 165.16(19) . . . . ?
C2 C1 C6 N2 -13.3(3) . . . . ?
C5 C1 C6 N4 -14.3(3) . . . . ?
C2 C1 C6 N4 167.25(18) . . . . ?
N2 N3 C7 N4 0.1(2) . . . . ?
N2 N3 C7 C8 -178.04(16) . . . . ?
C6 N4 C7 N3 -0.4(2) . . . . ?
N5 N4 C7 N3 -176.73(16) . . . . ?
C6 N4 C7 C8 177.50(18) . . . . ?
N5 N4 C7 C8 1.2(3) . . . . ?
N3 C7 C8 C12 15.4(3) . . . . ?
N4 C7 C8 C12 -162.32(18) . . . . ?
N3 C7 C8 C9 -163.76(18) . . . . ?
N4 C7 C8 C9 18.5(3) . . . . ?
C12 C8 C9 C10 -0.6(3) . . . . ?
C7 C8 C9 C10 178.58(17) . . . . ?
C11 N6 C10 C9 0.3(3) . . . . ?
C8 C9 C10 N6 -0.3(3) . . . . ?
C10 N6 C11 C12 0.6(3) . . . . ?
N6 C11 C12 C8 -1.6(3) . . . . ?
C9 C8 C12 C11 1.5(3) . . . . ?
C7 C8 C12 C11 -177.76(17) . . . . ?
O1 C13 C14 C15 -17.7(3) . . . . ?
O2 C13 C14 C15 162.89(16) . . . . ?
O1 C13 C14 C20 157.84(18) . . . . ?
O2 C13 C14 C20 -21.6(3) . . . . ?
C20 C14 C15 C16 -2.6(3) . . . . ?
C13 C14 C15 C16 173.00(16) . . . . ?
C14 C15 C16 C18 1.3(3) . . . . ?
C14 C15 C16 C17 -176.03(17) . . . . ?
C15 C16 C17 O4 179.19(19) . . . . ?
C18 C16 C17 O4 1.9(3) . . . . ?
C15 C16 C17 O3 0.3(3) . . . . ?
C18 C16 C17 O3 -177.05(18) . . . . ?
C15 C16 C18 C19 0.9(3) . . . . ?
C17 C16 C18 C19 178.27(17) . . . . ?
C16 C18 C19 C20 -1.8(3) . . . . ?
C16 C18 C19 N7 -177.08(18) . . . . ?
C15 C14 C20 C19 1.7(3) . . . . ?
C13 C14 C20 C19 -173.75(16) . . . . ?
C18 C19 C20 C14 0.5(3) . . . . ?
N7 C19 C20 C14 175.80(17) . . . . ?

loop_
_cod_related_entry_id
_cod_related_entry_database
_cod_related_entry_code
1 ChemSpider 30653526
